data_7202516
loop_
_publ_author_name
'Iv\'an Kanizsai'
'Szilvia Gy\'onfalvi'
'Zsolt Szakonyi'
'Reijo Sillanp\"a\"a'
'Ferenc F\"ul\"op'

_publ_section_title
;
 Synthesis of bi- and tricyclic ?-lactam libraries in aqueous medium
;
_journal_issue 4
_journal_name_full 'Green Chemistry'
_journal_page_first 357
_journal_paper_doi 10.1039/b613117d
_journal_volume 9
_journal_year 2007
_chemical_formula_moiety 'C21 H26 N2 O3'
_chemical_formula_sum 'C21 H26 N2 O3'
_chemical_formula_weight 354.44
_chemical_name_systematic
;
?
;
_space_group_IT_number 2
_symmetry_cell_setting triclinic
_symmetry_Int_Tables_number 2
_symmetry_space_group_name_Hall '-P 1'
_symmetry_space_group_name_H-M 'P -1'
_atom_sites_solution_hydrogens geom
_atom_sites_solution_primary direct
_atom_sites_solution_secondary difmap
_audit_creation_method SHELXL-97
_cell_angle_alpha 78.010(3)
_cell_angle_beta 84.307(3)
_cell_angle_gamma 82.744(3)
_cell_formula_units_Z 2
_cell_length_a 9.4031(5)
_cell_length_b 9.3855(5)
_cell_length_c 11.0060(6)
_cell_measurement_reflns_used 3134
_cell_measurement_temperature 173(2)
_cell_measurement_theta_max 26.733
_cell_measurement_theta_min 0.407
_cell_measurement_wavelength 0.71073
_cell_volume 939.84(9)
_computing_cell_refinement 'HKL Scalepack (Otwinowski & Minor 1997)'
_computing_data_collection 'Collect (Nonius BV, 1997-2000)'
_computing_data_reduction 'HKL Denzo and Scalepack (Otwinowski & Minor 1997)'
_computing_molecular_graphics 'Ortep-3 for Windows (Farrugia, 1997)'
_computing_publication_material 'WinGX publication routines (Farrugia, 1999)'
_computing_structure_refinement 'SHELXL-97 (Sheldrick, 1997)'
_computing_structure_solution 'SIR97 (Altomare, et. al. 1999)'
_diffrn_ambient_temperature 173(2)
_diffrn_detector 'CCD plate'
_diffrn_detector_area_resol_mean 9
_diffrn_measured_fraction_theta_full 0.988
_diffrn_measured_fraction_theta_max 0.988
_diffrn_measurement_device '95mm CCD camera on \k-goniostat'
_diffrn_measurement_device_type KappaCCD
_diffrn_measurement_method 'CCD rotation images, thick slices'
_diffrn_radiation_monochromator 'horizonally mounted graphite crystal'
_diffrn_radiation_probe x-ray
_diffrn_radiation_type MoK\a
_diffrn_radiation_wavelength 0.71073
_diffrn_reflns_av_R_equivalents 0.0348
_diffrn_reflns_av_sigmaI/netI 0.0671
_diffrn_reflns_limit_h_max 11
_diffrn_reflns_limit_h_min -11
_diffrn_reflns_limit_k_max 11
_diffrn_reflns_limit_k_min -11
_diffrn_reflns_limit_l_max 13
_diffrn_reflns_limit_l_min -11
_diffrn_reflns_number 5817
_diffrn_reflns_theta_full 26.63
_diffrn_reflns_theta_max 26.63
_diffrn_reflns_theta_min 2.63
_diffrn_source 'Enraf Nonius FR590'
_exptl_absorpt_coefficient_mu 0.084
_exptl_absorpt_correction_type none
_exptl_crystal_colour colourless
_exptl_crystal_density_diffrn 1.252
_exptl_crystal_density_method 'not measured'
_exptl_crystal_description block
_exptl_crystal_F_000 380
_exptl_crystal_size_max 0.26
_exptl_crystal_size_mid 0.24
_exptl_crystal_size_min 0.20
_refine_diff_density_max 0.213
_refine_diff_density_min -0.252
_refine_diff_density_rms 0.050
_refine_ls_extinction_method none
_refine_ls_goodness_of_fit_ref 1.058
_refine_ls_hydrogen_treatment mixed
_refine_ls_matrix_type full
_refine_ls_number_parameters 243
_refine_ls_number_reflns 3897
_refine_ls_number_restraints 0
_refine_ls_restrained_S_all 1.058
_refine_ls_R_factor_all 0.1134
_refine_ls_R_factor_gt 0.0655
_refine_ls_shift/su_max 0.000
_refine_ls_shift/su_mean 0.000
_refine_ls_structure_factor_coef Fsqd
_refine_ls_weighting_details 'calc w=1/[\s^2^(Fo^2^)+(0.0150P)^2^+1.0051P] where P=(Fo^2^+2Fc^2^)/3'
_refine_ls_weighting_scheme calc
_refine_ls_wR_factor_gt 0.1110
_refine_ls_wR_factor_ref 0.1304
_reflns_number_gt 2543
_reflns_number_total 3897
_reflns_threshold_expression >2\s(I)
_cod_data_source_file b613117d.txt
_cod_data_source_block gy424=2n
_cod_database_code 7202516

loop_
_symmetry_equiv_pos_as_xyz
'x, y, z'
'-x, -y, -z'

loop_
_atom_site_label
_atom_site_type_symbol
_atom_site_fract_x
_atom_site_fract_y
_atom_site_fract_z
_atom_site_U_iso_or_equiv
_atom_site_adp_type
_atom_site_occupancy
_atom_site_symmetry_multiplicity
_atom_site_calc_flag
_atom_site_refinement_flags
_atom_site_disorder_assembly
_atom_site_disorder_group
O4 O 0.6497(2) 0.0367(2) 0.08681(17) 0.0386(5) Uani 1 1 d . . .
O11 O 0.27098(19) -0.2933(2) 0.33690(17) 0.0362(5) Uani 1 1 d . . .
O23 O 0.8293(2) -0.7335(2) 0.27315(18) 0.0388(5) Uani 1 1 d . . .
N3 N 0.4864(2) -0.0884(2) 0.23247(19) 0.0276(5) Uani 1 1 d . . .
N12 N 0.2042(2) -0.2197(2) 0.1377(2) 0.0275(5) Uani 1 1 d . . .
H12 H 0.238(3) -0.179(3) 0.060(3) 0.036(8) Uiso 1 1 d . . .
C1 C 0.2690(3) 0.0574(3) 0.3317(2) 0.0321(6) Uani 1 1 d . . .
H1 H 0.1904 -0.0074 0.3404 0.039 Uiso 1 1 calc R . .
C2 C 0.4239(3) -0.0203(3) 0.3392(2) 0.0289(6) Uani 1 1 d . . .
H2 H 0.4477 -0.0775 0.4233 0.035 Uiso 1 1 calc R . .
C4 C 0.5695(3) 0.0205(3) 0.1816(2) 0.0305(6) Uani 1 1 d . . .
C5 C 0.5186(3) 0.1067(3) 0.2836(3) 0.0333(6) Uani 1 1 d . . .
H5 H 0.5943 0.1194 0.3370 0.040 Uiso 1 1 calc R . .
C6 C 0.4048(3) 0.2407(3) 0.2508(3) 0.0345(6) Uani 1 1 d . . .
H6 H 0.4388 0.3279 0.1916 0.041 Uiso 1 1 calc R . .
C7 C 0.3379(3) 0.2665(3) 0.3764(3) 0.0430(7) Uani 1 1 d . . .
H7 H 0.3498 0.3466 0.4135 0.052 Uiso 1 1 calc R . .
C8 C 0.2597(3) 0.1575(3) 0.4255(3) 0.0399(7) Uani 1 1 d . . .
H8 H 0.2074 0.1443 0.5047 0.048 Uiso 1 1 calc R . .
C9 C 0.2823(3) 0.1703(3) 0.2095(3) 0.0335(6) Uani 1 1 d . . .
H9A H 0.1940 0.2391 0.1946 0.040 Uiso 1 1 calc R . .
H9B H 0.3121 0.1247 0.1362 0.040 Uiso 1 1 calc R . .
C10 C 0.4519(3) -0.2080(3) 0.1782(2) 0.0276(6) Uani 1 1 d . . .
H10 H 0.4548 -0.1745 0.0856 0.033 Uiso 1 1 calc R . .
C11 C 0.2985(3) -0.2439(3) 0.2260(2) 0.0273(6) Uani 1 1 d . . .
C13 C 0.0557(3) -0.2628(3) 0.1603(3) 0.0332(6) Uani 1 1 d . . .
C14 C -0.0120(3) -0.2224(4) 0.0357(3) 0.0424(7) Uani 1 1 d . . .
H14A H 0.0451 -0.2746 -0.0242 0.064 Uiso 1 1 calc R . .
H14B H -0.0143 -0.1166 0.0043 0.064 Uiso 1 1 calc R . .
H14C H -0.1102 -0.2502 0.0469 0.064 Uiso 1 1 calc R . .
C15 C 0.0628(4) -0.4280(4) 0.2077(3) 0.0544(9) Uani 1 1 d . . .
H15A H 0.1071 -0.4539 0.2874 0.082 Uiso 1 1 calc R . .
H15B H 0.1205 -0.4783 0.1469 0.082 Uiso 1 1 calc R . .
H15C H -0.0346 -0.4578 0.2192 0.082 Uiso 1 1 calc R . .
C16 C -0.0323(3) -0.1797(4) 0.2525(3) 0.0499(9) Uani 1 1 d . . .
H16A H -0.0356 -0.0741 0.2193 0.075 Uiso 1 1 calc R . .
H16B H 0.0125 -0.2033 0.3320 0.075 Uiso 1 1 calc R . .
H16C H -0.1302 -0.2082 0.2655 0.075 Uiso 1 1 calc R . .
C17 C 0.5553(3) -0.3457(3) 0.2075(2) 0.0267(6) Uani 1 1 d . . .
C18 C 0.6089(3) -0.4207(3) 0.1131(2) 0.0325(6) Uani 1 1 d . . .
H18 H 0.5835 -0.3824 0.0303 0.039 Uiso 1 1 calc R . .
C19 C 0.6985(3) -0.5498(3) 0.1382(3) 0.0349(6) Uani 1 1 d . . .
H19 H 0.7332 -0.6003 0.0730 0.042 Uiso 1 1 calc R . .
C20 C 0.7380(3) -0.6061(3) 0.2585(2) 0.0295(6) Uani 1 1 d . . .
C21 C 0.6847(3) -0.5338(3) 0.3540(2) 0.0327(6) Uani 1 1 d . . .
H21 H 0.7100 -0.5722 0.4369 0.039 Uiso 1 1 calc R . .
C22 C 0.5942(3) -0.4047(3) 0.3273(2) 0.0314(6) Uani 1 1 d . . .
H22 H 0.5579 -0.3553 0.3928 0.038 Uiso 1 1 calc R . .
C24 C 0.8808(3) -0.7879(3) 0.3930(3) 0.0452(8) Uani 1 1 d . . .
H24A H 0.7992 -0.8057 0.4548 0.068 Uiso 1 1 calc R . .
H24B H 0.9357 -0.7158 0.4145 0.068 Uiso 1 1 calc R . .
H24C H 0.9430 -0.8798 0.3923 0.068 Uiso 1 1 calc R . .

loop_
_atom_site_aniso_label
_atom_site_aniso_U_11
_atom_site_aniso_U_22
_atom_site_aniso_U_33
_atom_site_aniso_U_23
_atom_site_aniso_U_13
_atom_site_aniso_U_12
O4 0.0296(10) 0.0503(13) 0.0324(11) 0.0040(9) 0.0004(9) -0.0137(9)
O11 0.0305(10) 0.0486(12) 0.0252(10) 0.0049(9) -0.0008(8) -0.0098(9)
O23 0.0356(11) 0.0383(11) 0.0400(12) -0.0083(9) -0.0006(9) 0.0040(9)
N3 0.0248(11) 0.0297(12) 0.0264(11) 0.0003(10) -0.0003(9) -0.0070(9)
N12 0.0230(11) 0.0305(12) 0.0293(12) -0.0046(10) -0.0020(9) -0.0065(9)
C1 0.0305(14) 0.0336(15) 0.0328(15) -0.0080(13) -0.0028(12) -0.0034(12)
C2 0.0291(14) 0.0336(15) 0.0238(13) -0.0020(12) -0.0040(11) -0.0075(11)
C4 0.0241(13) 0.0343(15) 0.0309(15) 0.0031(12) -0.0076(11) -0.0069(11)
C5 0.0323(14) 0.0358(16) 0.0325(15) 0.0003(12) -0.0099(12) -0.0125(12)
C6 0.0448(17) 0.0259(14) 0.0336(15) 0.0001(12) -0.0116(13) -0.0091(12)
C7 0.0510(19) 0.0403(18) 0.0418(17) -0.0137(15) -0.0163(15) -0.0009(15)
C8 0.0376(16) 0.0467(18) 0.0355(16) -0.0124(14) -0.0049(13) 0.0036(14)
C9 0.0349(15) 0.0325(15) 0.0330(15) -0.0031(12) -0.0128(12) -0.0006(12)
C10 0.0263(13) 0.0334(15) 0.0223(13) -0.0011(11) -0.0029(11) -0.0066(11)
C11 0.0245(13) 0.0274(14) 0.0298(14) -0.0042(12) -0.0021(11) -0.0038(11)
C13 0.0230(13) 0.0408(16) 0.0371(15) -0.0067(13) -0.0025(12) -0.0095(12)
C14 0.0290(15) 0.059(2) 0.0431(18) -0.0146(16) -0.0095(13) -0.0048(14)
C15 0.0479(19) 0.0446(19) 0.070(2) 0.0037(18) -0.0106(17) -0.0239(16)
C16 0.0258(15) 0.083(3) 0.0440(18) -0.0227(18) 0.0009(13) -0.0024(15)
C17 0.0226(12) 0.0334(15) 0.0248(13) -0.0054(12) -0.0007(10) -0.0072(11)
C18 0.0321(14) 0.0440(17) 0.0226(13) -0.0063(12) -0.0013(11) -0.0095(13)
C19 0.0369(15) 0.0402(17) 0.0304(15) -0.0145(13) -0.0008(12) -0.0034(13)
C20 0.0231(13) 0.0314(15) 0.0340(15) -0.0048(12) -0.0011(11) -0.0068(11)
C21 0.0318(14) 0.0394(16) 0.0253(14) -0.0034(12) -0.0040(12) -0.0017(12)
C22 0.0325(15) 0.0374(16) 0.0242(13) -0.0085(12) -0.0034(11) 0.0015(12)
C24 0.0427(18) 0.0408(18) 0.0466(19) -0.0003(15) -0.0066(15) 0.0046(14)

loop_
_atom_type_symbol
_atom_type_description
_atom_type_scat_dispersion_real
_atom_type_scat_dispersion_imag
_atom_type_scat_source
C C 0.0033 0.0016 'International Tables Vol C Tables 4.2.6.8 and 6.1.1.4'
H H 0.0000 0.0000 'International Tables Vol C Tables 4.2.6.8 and 6.1.1.4'
N N 0.0061 0.0033 'International Tables Vol C Tables 4.2.6.8 and 6.1.1.4'
O O 0.0106 0.0060 'International Tables Vol C Tables 4.2.6.8 and 6.1.1.4'

loop_
_geom_angle_atom_site_label_1
_geom_angle_atom_site_label_2
_geom_angle_atom_site_label_3
_geom_angle
_geom_angle_site_symmetry_1
_geom_angle_site_symmetry_3
_geom_angle_publ_flag
C20 O23 C24 117.0(2) . . ?
C4 N3 C10 128.8(2) . . ?
C4 N3 C2 95.0(2) . . ?
C10 N3 C2 134.72(19) . . ?
C11 N12 C13 123.9(2) . . ?
C11 N12 H12 115.5(18) . . ?
C13 N12 H12 120.5(18) . . ?
C8 C1 C9 100.1(2) . . ?
C8 C1 C2 103.3(2) . . ?
C9 C1 C2 101.9(2) . . ?
C8 C1 H1 116.4 . . ?
C9 C1 H1 116.4 . . ?
C2 C1 H1 116.4 . . ?
N3 C2 C1 117.3(2) . . ?
N3 C2 C5 86.39(18) . . ?
C1 C2 C5 103.1(2) . . ?
N3 C2 H2 115.3 . . ?
C1 C2 H2 115.3 . . ?
C5 C2 H2 115.3 . . ?
O4 C4 N3 130.6(3) . . ?
O4 C4 C5 136.6(2) . . ?
N3 C4 C5 92.8(2) . . ?
C4 C5 C6 116.9(2) . . ?
C4 C5 C2 85.80(19) . . ?
C6 C5 C2 102.6(2) . . ?
C4 C5 H5 115.6 . . ?
C6 C5 H5 115.6 . . ?
C2 C5 H5 115.6 . . ?
C7 C6 C9 99.6(2) . . ?
C7 C6 C5 103.9(2) . . ?
C9 C6 C5 101.8(2) . . ?
C7 C6 H6 116.4 . . ?
C9 C6 H6 116.4 . . ?
C5 C6 H6 116.4 . . ?
C8 C7 C6 108.0(3) . . ?
C8 C7 H7 126.0 . . ?
C6 C7 H7 126.0 . . ?
C7 C8 C1 107.5(3) . . ?
C7 C8 H8 126.2 . . ?
C1 C8 H8 126.2 . . ?
C1 C9 C6 94.0(2) . . ?
C1 C9 H9A 112.9 . . ?
C6 C9 H9A 112.9 . . ?
C1 C9 H9B 112.9 . . ?
C6 C9 H9B 112.9 . . ?
H9A C9 H9B 110.3 . . ?
N3 C10 C17 113.3(2) . . ?
N3 C10 C11 109.1(2) . . ?
C17 C10 C11 109.1(2) . . ?
N3 C10 H10 108.4 . . ?
C17 C10 H10 108.4 . . ?
C11 C10 H10 108.4 . . ?
O11 C11 N12 125.1(2) . . ?
O11 C11 C10 119.9(2) . . ?
N12 C11 C10 114.9(2) . . ?
N12 C13 C16 110.4(2) . . ?
N12 C13 C14 107.2(2) . . ?
C16 C13 C14 109.3(2) . . ?
N12 C13 C15 109.0(2) . . ?
C16 C13 C15 111.3(3) . . ?
C14 C13 C15 109.5(2) . . ?
C13 C14 H14A 109.5 . . ?
C13 C14 H14B 109.5 . . ?
H14A C14 H14B 109.5 . . ?
C13 C14 H14C 109.5 . . ?
H14A C14 H14C 109.5 . . ?
H14B C14 H14C 109.5 . . ?
C13 C15 H15A 109.5 . . ?
C13 C15 H15B 109.5 . . ?
H15A C15 H15B 109.5 . . ?
C13 C15 H15C 109.5 . . ?
H15A C15 H15C 109.5 . . ?
H15B C15 H15C 109.5 . . ?
C13 C16 H16A 109.5 . . ?
C13 C16 H16B 109.5 . . ?
H16A C16 H16B 109.5 . . ?
C13 C16 H16C 109.5 . . ?
H16A C16 H16C 109.5 . . ?
H16B C16 H16C 109.5 . . ?
C22 C17 C18 118.1(3) . . ?
C22 C17 C10 122.2(2) . . ?
C18 C17 C10 119.7(2) . . ?
C19 C18 C17 120.9(3) . . ?
C19 C18 H18 119.5 . . ?
C17 C18 H18 119.5 . . ?
C18 C19 C20 120.2(3) . . ?
C18 C19 H19 119.9 . . ?
C20 C19 H19 119.9 . . ?
O23 C20 C21 124.6(2) . . ?
O23 C20 C19 115.6(2) . . ?
C21 C20 C19 119.8(3) . . ?
C22 C21 C20 119.2(3) . . ?
C22 C21 H21 120.4 . . ?
C20 C21 H21 120.4 . . ?
C21 C22 C17 121.8(2) . . ?
C21 C22 H22 119.1 . . ?
C17 C22 H22 119.1 . . ?
O23 C24 H24A 109.5 . . ?
O23 C24 H24B 109.5 . . ?
H24A C24 H24B 109.5 . . ?
O23 C24 H24C 109.5 . . ?
H24A C24 H24C 109.5 . . ?
H24B C24 H24C 109.5 . . ?

loop_
_geom_bond_atom_site_label_1
_geom_bond_atom_site_label_2
_geom_bond_distance
_geom_bond_site_symmetry_2
_geom_bond_publ_flag
O4 C4 1.219(3) . ?
O11 C11 1.226(3) . ?
O23 C20 1.372(3) . ?
O23 C24 1.421(3) . ?
N3 C4 1.359(3) . ?
N3 C10 1.460(3) . ?
N3 C2 1.488(3) . ?
N12 C11 1.345(3) . ?
N12 C13 1.486(3) . ?
N12 H12 0.90(3) . ?
C1 C8 1.523(4) . ?
C1 C9 1.535(4) . ?
C1 C2 1.545(4) . ?
C1 H1 1.0000 . ?
C2 C5 1.564(3) . ?
C2 H2 1.0000 . ?
C4 C5 1.522(4) . ?
C5 C6 1.551(4) . ?
C5 H5 1.0000 . ?
C6 C7 1.514(4) . ?
C6 C9 1.546(4) . ?
C6 H6 1.0000 . ?
C7 C8 1.327(4) . ?
C7 H7 0.9500 . ?
C8 H8 0.9500 . ?
C9 H9A 0.9900 . ?
C9 H9B 0.9900 . ?
C10 C17 1.513(4) . ?
C10 C11 1.540(3) . ?
C10 H10 1.0000 . ?
C13 C16 1.524(4) . ?
C13 C14 1.524(4) . ?
C13 C15 1.525(4) . ?
C14 H14A 0.9800 . ?
C14 H14B 0.9800 . ?
C14 H14C 0.9800 . ?
C15 H15A 0.9800 . ?
C15 H15B 0.9800 . ?
C15 H15C 0.9800 . ?
C16 H16A 0.9800 . ?
C16 H16B 0.9800 . ?
C16 H16C 0.9800 . ?
C17 C22 1.386(4) . ?
C17 C18 1.392(3) . ?
C18 C19 1.380(4) . ?
C18 H18 0.9500 . ?
C19 C20 1.388(4) . ?
C19 H19 0.9500 . ?
C20 C21 1.387(4) . ?
C21 C22 1.385(4) . ?
C21 H21 0.9500 . ?
C22 H22 0.9500 . ?
C24 H24A 0.9800 . ?
C24 H24B 0.9800 . ?
C24 H24C 0.9800 . ?

loop_
_geom_hbond_atom_site_label_D
_geom_hbond_atom_site_label_H
_geom_hbond_atom_site_label_A
_geom_hbond_distance_DH
_geom_hbond_distance_HA
_geom_hbond_distance_DA
_geom_hbond_angle_DHA
_geom_hbond_site_symmetry_A
N12 H12 O4 0.90(3) 2.15(3) 3.017(3) 160(2) 2_655

loop_
_geom_torsion_atom_site_label_1
_geom_torsion_atom_site_label_2
_geom_torsion_atom_site_label_3
_geom_torsion_atom_site_label_4
_geom_torsion
_geom_torsion_site_symmetry_1
_geom_torsion_site_symmetry_2
_geom_torsion_site_symmetry_3
_geom_torsion_site_symmetry_4
_geom_torsion_publ_flag
C4 N3 C2 C1 102.6(2) . . . . ?
C10 N3 C2 C1 -63.9(4) . . . . ?
C4 N3 C2 C5 -0.2(2) . . . . ?
C10 N3 C2 C5 -166.8(3) . . . . ?
C8 C1 C2 N3 -160.4(2) . . . . ?
C9 C1 C2 N3 -56.8(3) . . . . ?
C8 C1 C2 C5 -67.6(3) . . . . ?
C9 C1 C2 C5 35.9(2) . . . . ?
C10 N3 C4 O4 -10.4(5) . . . . ?
C2 N3 C4 O4 -178.1(3) . . . . ?
C10 N3 C4 C5 168.0(2) . . . . ?
C2 N3 C4 C5 0.2(2) . . . . ?
O4 C4 C5 C6 75.9(4) . . . . ?
N3 C4 C5 C6 -102.3(2) . . . . ?
O4 C4 C5 C2 178.0(3) . . . . ?
N3 C4 C5 C2 -0.2(2) . . . . ?
N3 C2 C5 C4 0.22(18) . . . . ?
C1 C2 C5 C4 -117.0(2) . . . . ?
N3 C2 C5 C6 116.9(2) . . . . ?
C1 C2 C5 C6 -0.4(3) . . . . ?
C4 C5 C6 C7 159.8(2) . . . . ?
C2 C5 C6 C7 68.1(2) . . . . ?
C4 C5 C6 C9 56.7(3) . . . . ?
C2 C5 C6 C9 -35.0(3) . . . . ?
C9 C6 C7 C8 34.5(3) . . . . ?
C5 C6 C7 C8 -70.4(3) . . . . ?
C6 C7 C8 C1 -1.5(3) . . . . ?
C9 C1 C8 C7 -32.3(3) . . . . ?
C2 C1 C8 C7 72.6(3) . . . . ?
C8 C1 C9 C6 49.8(2) . . . . ?
C2 C1 C9 C6 -56.2(2) . . . . ?
C7 C6 C9 C1 -50.6(2) . . . . ?
C5 C6 C9 C1 55.9(2) . . . . ?
C4 N3 C10 C17 91.7(3) . . . . ?
C2 N3 C10 C17 -105.6(3) . . . . ?
C4 N3 C10 C11 -146.5(3) . . . . ?
C2 N3 C10 C11 16.2(4) . . . . ?
C13 N12 C11 O11 -6.0(4) . . . . ?
C13 N12 C11 C10 172.6(2) . . . . ?
N3 C10 C11 O11 -65.2(3) . . . . ?
C17 C10 C11 O11 59.1(3) . . . . ?
N3 C10 C11 N12 116.1(2) . . . . ?
C17 C10 C11 N12 -119.5(2) . . . . ?
C11 N12 C13 C16 63.7(3) . . . . ?
C11 N12 C13 C14 -177.4(2) . . . . ?
C11 N12 C13 C15 -58.9(3) . . . . ?
N3 C10 C17 C22 48.4(3) . . . . ?
C11 C10 C17 C22 -73.4(3) . . . . ?
N3 C10 C17 C18 -134.6(2) . . . . ?
C11 C10 C17 C18 103.6(3) . . . . ?
C22 C17 C18 C19 -0.1(4) . . . . ?
C10 C17 C18 C19 -177.2(2) . . . . ?
C17 C18 C19 C20 -0.8(4) . . . . ?
C24 O23 C20 C21 -5.0(4) . . . . ?
C24 O23 C20 C19 175.2(2) . . . . ?
C18 C19 C20 O23 -178.9(2) . . . . ?
C18 C19 C20 C21 1.3(4) . . . . ?
O23 C20 C21 C22 179.3(2) . . . . ?
C19 C20 C21 C22 -0.9(4) . . . . ?
C20 C21 C22 C17 0.0(4) . . . . ?
C18 C17 C22 C21 0.5(4) . . . . ?
C10 C17 C22 C21 177.6(2) . . . . ?
